data_4129740
loop_
_publ_author_name
'Pinter, Balazs'
'Smith, Kyle T.'
'Kamitani, Masahiro'
'Zolnhofer, Eva M.'
'Tran, Ba L.'
'Fortier, Skye'
'Pink, Maren'
'Wu, Gang'
'Manor, Brian C.'
'Meyer, Karsten'
'Baik, Mu-Hyun'
'Mindiola, Daniel J.'

_publ_section_title
;
 Cyclo-P&#x2083; Complexes of Vanadium: Redox Properties and Origin of the
 &#x00B3;&#x00B9;P NMR Chemical Shift.
;
_journal_issue 48
_journal_name_full 'Journal of the American Chemical Society'
_journal_page_first 15247
_journal_page_last 15261
_journal_paper_doi 10.1021/jacs.5b10074
_journal_volume 137
_journal_year 2015
_chemical_formula_sum 'C46 H70 Cl0.15 N2 O P2.55 V'
_chemical_formula_weight 802.27
_space_group_IT_number 14
_space_group_name_Hall '-P 2yn'
_space_group_name_H-M_alt 'P 1 21/n 1'
_symmetry_cell_setting monoclinic
_symmetry_Int_Tables_number 14
_symmetry_space_group_name_H-M 'P 1 21/n 1'
_atom_sites_solution_hydrogens geom
_atom_sites_solution_primary direct
_audit_creation_method SHELXL-97
_cell_angle_alpha 90.00
_cell_angle_beta 90.145(3)
_cell_angle_gamma 90.00
_cell_formula_units_Z 4
_cell_length_a 13.1916(10)
_cell_length_b 17.3669(13)
_cell_length_c 19.9287(16)
_cell_measurement_temperature 100(2)
_cell_volume 4565.6(6)
_computing_data_collection 'Bruker APEX2'
_computing_data_reduction 'Bruker SAINT'
_computing_structure_refinement 'SHELXL-97 (Sheldrick, 2008)'
_computing_structure_solution 'SHELXS-97 (Sheldrick, 2008)'
_diffrn_ambient_temperature 100(1)
_diffrn_measured_fraction_theta_full 0.995
_diffrn_measured_fraction_theta_max 0.995
_diffrn_measurement_device 'CCD Area Detector'
_diffrn_measurement_device_type 'Bruker APEXII'
_diffrn_measurement_method 'phi and omega scans'
_diffrn_radiation_monochromator graphite
_diffrn_radiation_source 'fine-focus sealed tube'
_diffrn_radiation_type MoK\a
_diffrn_radiation_wavelength 0.71073
_diffrn_reflns_av_R_equivalents 0.0460
_diffrn_reflns_av_sigmaI/netI 0.0375
_diffrn_reflns_limit_h_max 17
_diffrn_reflns_limit_h_min -17
_diffrn_reflns_limit_k_max 20
_diffrn_reflns_limit_k_min -22
_diffrn_reflns_limit_l_max 21
_diffrn_reflns_limit_l_min -25
_diffrn_reflns_number 61102
_diffrn_reflns_theta_full 27.51
_diffrn_reflns_theta_max 27.51
_diffrn_reflns_theta_min 1.56
_exptl_absorpt_coefficient_mu 0.350
_exptl_absorpt_correction_T_max 0.7456
_exptl_absorpt_correction_T_min 0.6540
_exptl_absorpt_correction_type multi-scan
_exptl_absorpt_process_details '(SADABS; Sheldrick, 2007)'
_exptl_crystal_density_diffrn 1.167
_exptl_crystal_density_method 'not measured'
_exptl_crystal_description prism
_exptl_crystal_F_000 1727
_exptl_crystal_size_max 0.32
_exptl_crystal_size_mid 0.25
_exptl_crystal_size_min 0.20
_refine_diff_density_max 0.657
_refine_diff_density_min -0.558
_refine_diff_density_rms 0.081
_refine_ls_extinction_method none
_refine_ls_goodness_of_fit_ref 1.098
_refine_ls_hydrogen_treatment constr
_refine_ls_matrix_type full
_refine_ls_number_parameters 504
_refine_ls_number_reflns 10441
_refine_ls_number_restraints 0
_refine_ls_restrained_S_all 1.098
_refine_ls_R_factor_all 0.0966
_refine_ls_R_factor_gt 0.0667
_refine_ls_shift/su_max 0.000
_refine_ls_shift/su_mean 0.000
_refine_ls_structure_factor_coef Fsqd
_refine_ls_weighting_details 'calc w=1/[\s^2^(Fo^2^)+(0.0000P)^2^+15.9623P] where P=(Fo^2^+2Fc^2^)/3'
_refine_ls_weighting_scheme calc
_refine_ls_wR_factor_gt 0.1305
_refine_ls_wR_factor_ref 0.1479
_reflns_number_gt 7846
_reflns_number_total 10441
_reflns_threshold_expression >2sigma(I)
_cod_data_source_file ja5b10074_si_002.cif
_cod_data_source_block shelxl
_cod_depositor_comments
;
The following automatic conversions were performed:

data name '_atom_site_symetry_multiplicity' was replaced with
'_atom_site_symmetry_multiplicity' as specified in the replacement
file
'/home/saulius/struct/COD-crude-data/automatic-downloads/DataCite-retrospective/ACS/depositions/lib/lists/replacement-tags.lst'.

Automatic conversion script
Id: cif_correct_tags 6909 2019-04-08 15:41:33Z antanas 
;
_cod_original_sg_symbol_H-M 'P 21/n     '
_cod_database_code 4129740

loop_
_symmetry_equiv_pos_as_xyz
'x, y, z'
'-x+1/2, y+1/2, -z+1/2'
'-x, -y, -z'
'x-1/2, -y-1/2, z-1/2'

loop_
_atom_site_label
_atom_site_type_symbol
_atom_site_fract_x
_atom_site_fract_y
_atom_site_fract_z
_atom_site_U_iso_or_equiv
_atom_site_adp_type
_atom_site_occupancy
_atom_site_symmetry_multiplicity
_atom_site_calc_flag
_atom_site_refinement_flags
V1 V 0.30952(4) 0.34406(3) 0.25607(3) 0.01921(12) Uani 1 1 d .
P1 P 0.25444(7) 0.46871(6) 0.21522(6) 0.0255(2) Uani 0.85 1 d P
P2 P 0.39972(8) 0.46508(6) 0.26463(5) 0.0263(2) Uani 0.85 1 d P
P3 P 0.38367(8) 0.42140(6) 0.16436(5) 0.0272(2) Uani 0.85 1 d P
Cl1 Cl 0.3417(5) 0.4575(4) 0.2029(3) 0.0396(14) Uani 0.15 1 d P
O1 O 0.29343(16) 0.33104(13) 0.34596(11) 0.0235(5) Uani 1 1 d .
N1 N 0.39997(18) 0.26014(15) 0.22002(13) 0.0203(5) Uani 1 1 d .
N2 N 0.18497(18) 0.30113(15) 0.21406(13) 0.0207(5) Uani 1 1 d .
C1 C 0.3629(2) 0.18968(18) 0.22229(15) 0.0205(6) Uani 1 1 d .
C2 C 0.2579(2) 0.17430(19) 0.22751(16) 0.0240(7) Uani 1 1 d .
H2 H 0.2413 0.1238 0.2383 0.032 Uiso 1 1 calc R
C3 C 0.1752(2) 0.22416(19) 0.21879(16) 0.0223(6) Uani 1 1 d .
C4 C 0.5048(2) 0.27174(19) 0.19969(16) 0.0223(6) Uani 1 1 d .
C5 C 0.5778(2) 0.29263(19) 0.24886(17) 0.0247(7) Uani 1 1 d .
C6 C 0.6770(2) 0.3080(2) 0.22697(18) 0.0285(7) Uani 1 1 d .
H6 H 0.7260 0.3223 0.2582 0.038 Uiso 1 1 calc R
C7 C 0.7031(2) 0.3025(2) 0.16026(18) 0.0291(7) Uani 1 1 d .
H7 H 0.7690 0.3136 0.1470 0.039 Uiso 1 1 calc R
C8 C 0.6321(2) 0.2805(2) 0.11307(18) 0.0283(7) Uani 1 1 d .
H8 H 0.6512 0.2761 0.0684 0.038 Uiso 1 1 calc R
C9 C 0.5317(2) 0.2648(2) 0.13120(16) 0.0255(7) Uani 1 1 d .
C10 C 0.5554(2) 0.2919(2) 0.32341(17) 0.0306(8) Uani 1 1 d .
H10 H 0.4816 0.2928 0.3289 0.041 Uiso 1 1 calc R
C11 C 0.5990(3) 0.3610(3) 0.3610(2) 0.0452(10) Uani 1 1 d .
H11a H 0.6715 0.3570 0.3627 0.068 Uiso 1 1 calc R
H11b H 0.5726 0.3620 0.4059 0.068 Uiso 1 1 calc R
H11c H 0.5802 0.4076 0.3382 0.068 Uiso 1 1 calc R
C12 C 0.5951(4) 0.2181(3) 0.3553(2) 0.0532(12) Uani 1 1 d .
H12a H 0.5661 0.1745 0.3328 0.080 Uiso 1 1 calc R
H12b H 0.5766 0.2170 0.4019 0.080 Uiso 1 1 calc R
H12c H 0.6676 0.2165 0.3514 0.080 Uiso 1 1 calc R
C13 C 0.4582(3) 0.2391(2) 0.07652(17) 0.0321(8) Uani 1 1 d .
H13 H 0.3918 0.2303 0.0970 0.043 Uiso 1 1 calc R
C14 C 0.4463(3) 0.2994(3) 0.02169(19) 0.0446(10) Uani 1 1 d .
H14a H 0.4279 0.3478 0.0415 0.067 Uiso 1 1 calc R
H14b H 0.3942 0.2835 -0.0091 0.067 Uiso 1 1 calc R
H14c H 0.5092 0.3049 -0.0019 0.067 Uiso 1 1 calc R
C15 C 0.4945(3) 0.1629(3) 0.0444(2) 0.0475(11) Uani 1 1 d .
H15a H 0.5590 0.1708 0.0234 0.071 Uiso 1 1 calc R
H15b H 0.4461 0.1463 0.0114 0.071 Uiso 1 1 calc R
H15c H 0.5009 0.1242 0.0785 0.071 Uiso 1 1 calc R
C16 C 0.4306(3) 0.1195(2) 0.2191(2) 0.0316(8) Uani 1 1 d .
H16a H 0.4997 0.1355 0.2134 0.047 Uiso 1 1 calc R
H16b H 0.4106 0.0878 0.1819 0.047 Uiso 1 1 calc R
H16c H 0.4244 0.0907 0.2600 0.047 Uiso 1 1 calc R
C17 C 0.0717(2) 0.1873(2) 0.21590(18) 0.0279(7) Uani 1 1 d .
H17a H 0.0355 0.1985 0.2565 0.042 Uiso 1 1 calc R
H17b H 0.0790 0.1326 0.2112 0.042 Uiso 1 1 calc R
H17c H 0.0348 0.2073 0.1782 0.042 Uiso 1 1 calc R
C18 C 0.0985(2) 0.34505(18) 0.19040(15) 0.0200(6) Uani 1 1 d .
C19 C 0.0227(2) 0.36903(18) 0.23589(16) 0.0229(7) Uani 1 1 d .
C20 C -0.0566(2) 0.41463(19) 0.21121(17) 0.0262(7) Uani 1 1 d .
H20 H -0.1067 0.4318 0.2404 0.035 Uiso 1 1 calc R
C21 C -0.0614(2) 0.4345(2) 0.14419(18) 0.0291(7) Uani 1 1 d .
H21 H -0.1148 0.4647 0.1286 0.039 Uiso 1 1 calc R
C22 C 0.0129(2) 0.4097(2) 0.09990(17) 0.0274(7) Uani 1 1 d .
H22 H 0.0086 0.4236 0.0549 0.036 Uiso 1 1 calc R
C23 C 0.0937(2) 0.36462(18) 0.12147(16) 0.0222(6) Uani 1 1 d .
C24 C 0.0261(2) 0.3488(2) 0.31057(16) 0.0243(7) Uani 1 1 d .
H24 H 0.0813 0.3118 0.3175 0.032 Uiso 1 1 calc R
C25 C 0.0480(3) 0.4190(2) 0.35344(19) 0.0356(8) Uani 1 1 d .
H25A H 0.1096 0.4429 0.3385 0.053 Uiso 1 1 calc R
H25B H 0.0553 0.4036 0.3995 0.053 Uiso 1 1 calc R
H25C H -0.0070 0.4549 0.3495 0.053 Uiso 1 1 calc R
C26 C -0.0731(2) 0.3108(2) 0.33468(18) 0.0306(8) Uani 1 1 d .
H26A H -0.0635 0.2905 0.3790 0.046 Uiso 1 1 calc R
H26B H -0.0913 0.2698 0.3047 0.046 Uiso 1 1 calc R
H26C H -0.1263 0.3486 0.3354 0.046 Uiso 1 1 calc R
C27 C 0.1747(2) 0.3365(2) 0.07226(16) 0.0245(7) Uani 1 1 d .
H27 H 0.2391 0.3338 0.0968 0.033 Uiso 1 1 calc R
C28 C 0.1899(3) 0.3917(2) 0.01321(19) 0.0345(8) Uani 1 1 d .
H28a H 0.1300 0.3921 -0.0142 0.052 Uiso 1 1 calc R
H28b H 0.2466 0.3750 -0.0131 0.052 Uiso 1 1 calc R
H28c H 0.2025 0.4427 0.0299 0.052 Uiso 1 1 calc R
C29 C 0.1500(3) 0.2549(2) 0.04712(18) 0.0325(8) Uani 1 1 d .
H29a H 0.1518 0.2196 0.0842 0.049 Uiso 1 1 calc R
H29b H 0.1992 0.2397 0.0143 0.049 Uiso 1 1 calc R
H29c H 0.0836 0.2545 0.0272 0.049 Uiso 1 1 calc R
C30 C 0.3168(2) 0.32761(19) 0.41305(16) 0.0227(7) Uani 1 1 d .
C31 C 0.3302(2) 0.2539(2) 0.44209(16) 0.0236(7) Uani 1 1 d .
C32 C 0.3566(2) 0.2494(2) 0.50975(17) 0.0279(7) Uani 1 1 d .
H32 H 0.3661 0.2014 0.5295 0.037 Uiso 1 1 calc R
C33 C 0.3690(3) 0.3156(2) 0.54834(18) 0.0304(8) Uani 1 1 d .
H33 H 0.3883 0.3118 0.5931 0.040 Uiso 1 1 calc R
C34 C 0.3526(2) 0.3864(2) 0.51998(17) 0.0301(8) Uani 1 1 d .
H34 H 0.3594 0.4302 0.5465 0.040 Uiso 1 1 calc R
C35 C 0.3257(2) 0.3949(2) 0.45215(17) 0.0252(7) Uani 1 1 d .
C36 C 0.3103(2) 0.18133(19) 0.40130(17) 0.0250(7) Uani 1 1 d .
H36 H 0.3327 0.1910 0.3552 0.033 Uiso 1 1 calc R
C37 C 0.3658(3) 0.1095(2) 0.4268(2) 0.0363(8) Uani 1 1 d .
H37a H 0.4369 0.1203 0.4308 0.054 Uiso 1 1 calc R
H37b H 0.3559 0.0680 0.3956 0.054 Uiso 1 1 calc R
H37c H 0.3393 0.0951 0.4698 0.054 Uiso 1 1 calc R
C38 C 0.1959(2) 0.1646(2) 0.39933(18) 0.0307(8) Uani 1 1 d .
H38a H 0.1725 0.1529 0.4438 0.046 Uiso 1 1 calc R
H38b H 0.1831 0.1215 0.3704 0.046 Uiso 1 1 calc R
H38c H 0.1605 0.2090 0.3826 0.046 Uiso 1 1 calc R
C39 C 0.3066(3) 0.4756(2) 0.42511(18) 0.0309(8) Uani 1 1 d .
H39 H 0.2858 0.4712 0.3780 0.041 Uiso 1 1 calc R
C40 C 0.4030(3) 0.5250(2) 0.4282(2) 0.0382(9) Uani 1 1 d .
H40a H 0.4237 0.5310 0.4742 0.057 Uiso 1 1 calc R
H40b H 0.3896 0.5746 0.4090 0.057 Uiso 1 1 calc R
H40c H 0.4561 0.5001 0.4035 0.057 Uiso 1 1 calc R
C41 C 0.2215(3) 0.5172(3) 0.4638(2) 0.0461(11) Uani 1 1 d .
H41a H 0.1604 0.4873 0.4614 0.069 Uiso 1 1 calc R
H41b H 0.2098 0.5669 0.4441 0.069 Uiso 1 1 calc R
H41c H 0.2413 0.5234 0.5098 0.069 Uiso 1 1 calc R
C42 C 0.7720(3) 0.5693(3) 0.3138(3) 0.0569(13) Uani 1 1 d .
H42a H 0.7583 0.5185 0.3303 0.085 Uiso 1 1 calc R
H42b H 0.7730 0.6050 0.3506 0.085 Uiso 1 1 calc R
H42c H 0.8365 0.5698 0.2917 0.085 Uiso 1 1 calc R
C43 C 0.6892(3) 0.5927(2) 0.2639(3) 0.0501(12) Uani 1 1 d .
H43a H 0.6239 0.5903 0.2862 0.067 Uiso 1 1 calc R
H43b H 0.7003 0.6457 0.2504 0.067 Uiso 1 1 calc R
C44 C 0.6858(3) 0.5425(2) 0.2018(2) 0.0495(11) Uani 1 1 d .
H44a H 0.7529 0.5418 0.1820 0.066 Uiso 1 1 calc R
H44b H 0.6701 0.4902 0.2156 0.066 Uiso 1 1 calc R
C45 C 0.6110(4) 0.5660(3) 0.1487(3) 0.0554(12) Uani 1 1 d .
H45a H 0.6284 0.6172 0.1329 0.074 Uiso 1 1 calc R
H45b H 0.5440 0.5686 0.1684 0.074 Uiso 1 1 calc R
C46 C 0.6081(4) 0.5112(3) 0.0890(3) 0.0666(15) Uani 1 1 d .
H46a H 0.6729 0.5111 0.0672 0.100 Uiso 1 1 calc R
H46b H 0.5568 0.5277 0.0579 0.100 Uiso 1 1 calc R
H46c H 0.5927 0.4601 0.1044 0.100 Uiso 1 1 calc R

loop_
_atom_site_aniso_label
_atom_site_aniso_U_11
_atom_site_aniso_U_22
_atom_site_aniso_U_33
_atom_site_aniso_U_23
_atom_site_aniso_U_13
_atom_site_aniso_U_12
V1 0.0141(2) 0.0210(3) 0.0225(3) -0.0005(2) -0.00022(19) 0.0000(2)
P1 0.0199(5) 0.0191(5) 0.0376(6) 0.0029(4) -0.0013(4) 0.0002(4)
P2 0.0242(5) 0.0224(5) 0.0323(6) 0.0009(4) -0.0042(4) -0.0063(4)
P3 0.0280(5) 0.0248(5) 0.0289(5) 0.0017(4) 0.0059(4) -0.0037(4)
Cl1 0.032(3) 0.044(4) 0.042(4) 0.011(3) 0.007(3) -0.001(3)
O1 0.0193(10) 0.0298(12) 0.0213(11) -0.0039(9) -0.0016(8) -0.0001(9)
N1 0.0153(12) 0.0246(14) 0.0210(13) -0.0011(11) 0.0009(10) 0.0001(10)
N2 0.0155(12) 0.0235(13) 0.0230(13) -0.0008(11) 0.0003(10) 0.0000(10)
C1 0.0196(15) 0.0220(15) 0.0201(15) -0.0040(12) 0.0037(11) -0.0001(12)
C2 0.0218(15) 0.0215(16) 0.0287(17) 0.0000(13) -0.0002(13) -0.0009(12)
C3 0.0180(15) 0.0283(17) 0.0207(15) -0.0008(13) 0.0008(11) -0.0007(12)
C4 0.0155(14) 0.0270(16) 0.0244(16) -0.0014(13) 0.0016(12) 0.0014(12)
C5 0.0200(15) 0.0272(17) 0.0269(17) 0.0015(13) 0.0019(12) 0.0011(13)
C6 0.0186(16) 0.0331(19) 0.0338(19) -0.0023(15) -0.0017(13) -0.0018(13)
C7 0.0152(15) 0.0360(19) 0.0362(19) -0.0019(15) 0.0026(13) -0.0016(13)
C8 0.0223(16) 0.0349(19) 0.0277(18) 0.0004(14) 0.0067(13) -0.0011(14)
C9 0.0193(15) 0.0325(18) 0.0246(17) -0.0025(14) 0.0047(12) -0.0001(13)
C10 0.0167(15) 0.047(2) 0.0278(18) -0.0033(16) 0.0011(13) -0.0006(14)
C11 0.045(2) 0.058(3) 0.033(2) -0.0092(19) -0.0006(17) 0.003(2)
C12 0.071(3) 0.054(3) 0.035(2) 0.007(2) -0.003(2) -0.005(2)
C13 0.0212(16) 0.049(2) 0.0260(18) -0.0050(16) 0.0044(13) -0.0048(15)
C14 0.029(2) 0.077(3) 0.028(2) 0.003(2) -0.0001(15) -0.004(2)
C15 0.040(2) 0.060(3) 0.043(2) -0.021(2) 0.0056(18) -0.010(2)
C16 0.0231(17) 0.0266(18) 0.045(2) -0.0039(16) 0.0060(15) 0.0021(14)
C17 0.0191(15) 0.0263(17) 0.038(2) -0.0016(14) 0.0007(13) -0.0020(13)
C18 0.0144(13) 0.0214(15) 0.0242(15) -0.0014(12) -0.0035(11) -0.0019(12)
C19 0.0167(14) 0.0246(16) 0.0276(17) -0.0015(13) -0.0003(12) -0.0049(12)
C20 0.0166(15) 0.0288(17) 0.0333(18) -0.0022(14) 0.0013(13) 0.0027(13)
C21 0.0189(16) 0.0315(18) 0.037(2) 0.0017(15) -0.0027(14) 0.0052(13)
C22 0.0228(16) 0.0335(19) 0.0260(17) 0.0040(14) -0.0019(13) 0.0003(14)
C23 0.0196(15) 0.0239(16) 0.0230(16) -0.0022(12) 0.0010(12) -0.0019(12)
C24 0.0179(14) 0.0302(17) 0.0247(16) -0.0013(14) 0.0022(12) 0.0002(13)
C25 0.0340(19) 0.041(2) 0.032(2) -0.0025(16) 0.0031(15) -0.0062(16)
C26 0.0239(17) 0.0362(19) 0.0318(19) -0.0018(15) 0.0031(14) -0.0046(14)
C27 0.0195(15) 0.0341(18) 0.0200(15) -0.0005(13) 0.0008(12) -0.0004(13)
C28 0.0324(19) 0.037(2) 0.034(2) 0.0017(16) 0.0071(15) -0.0004(16)
C29 0.0337(19) 0.037(2) 0.0268(18) -0.0042(15) 0.0040(14) 0.0026(16)
C30 0.0132(14) 0.0334(18) 0.0215(16) -0.0026(13) 0.0007(11) -0.0004(12)
C31 0.0162(14) 0.0318(18) 0.0228(16) -0.0028(13) 0.0033(12) -0.0023(13)
C32 0.0238(17) 0.0320(18) 0.0278(18) 0.0006(14) 0.0030(13) -0.0008(14)
C33 0.0290(18) 0.038(2) 0.0245(17) -0.0025(15) -0.0014(13) -0.0022(15)
C34 0.0235(17) 0.038(2) 0.0283(18) -0.0095(15) -0.0004(13) -0.0031(14)
C35 0.0161(15) 0.0308(17) 0.0287(17) -0.0056(14) 0.0010(12) 0.0001(13)
C36 0.0220(16) 0.0285(17) 0.0245(17) -0.0010(13) 0.0035(12) -0.0019(13)
C37 0.037(2) 0.033(2) 0.039(2) -0.0039(16) -0.0047(16) 0.0046(16)
C38 0.0269(17) 0.0316(19) 0.0336(19) -0.0028(15) -0.0007(14) -0.0014(14)
C39 0.0310(18) 0.0305(18) 0.0312(19) -0.0098(15) -0.0068(14) 0.0044(15)
C40 0.049(2) 0.0258(19) 0.040(2) -0.0028(16) -0.0093(18) -0.0027(17)
C41 0.038(2) 0.048(3) 0.052(3) -0.019(2) -0.0081(19) 0.0148(19)
C42 0.041(2) 0.051(3) 0.078(4) -0.014(2) 0.012(2) 0.000(2)
C43 0.033(2) 0.036(2) 0.082(3) -0.011(2) 0.013(2) 0.0021(17)
C44 0.037(2) 0.037(2) 0.074(3) -0.005(2) 0.017(2) 0.0005(18)
C45 0.049(3) 0.038(2) 0.079(4) 0.001(2) 0.012(2) -0.005(2)
C46 0.077(4) 0.054(3) 0.070(4) 0.001(3) 0.012(3) -0.016(3)

loop_
_atom_type_symbol
_atom_type_description
_atom_type_scat_dispersion_real
_atom_type_scat_dispersion_imag
_atom_type_scat_source
C C 0.0033 0.0016 'International Tables Vol C Tables 4.2.6.8 and 6.1.1.4'
H H 0.0000 0.0000 'International Tables Vol C Tables 4.2.6.8 and 6.1.1.4'
N N 0.0061 0.0033 'International Tables Vol C Tables 4.2.6.8 and 6.1.1.4'
O O 0.0106 0.0060 'International Tables Vol C Tables 4.2.6.8 and 6.1.1.4'
P P 0.1023 0.0942 'International Tables Vol C Tables 4.2.6.8 and 6.1.1.4'
V V 0.3005 0.5294 'International Tables Vol C Tables 4.2.6.8 and 6.1.1.4'
Cl Cl 0.1484 0.1585 'International Tables Vol C Tables 4.2.6.8 and 6.1.1.4'

loop_
_geom_angle_atom_site_label_1
_geom_angle_atom_site_label_2
_geom_angle_atom_site_label_3
_geom_angle
O1 V1 N2 105.66(10)
O1 V1 N1 109.37(10)
N2 V1 N1 93.90(10)
O1 V1 Cl1 126.05(19)
N2 V1 Cl1 106.45(18)
N1 V1 Cl1 110.37(18)
O1 V1 P2 95.57(8)
N2 V1 P2 139.55(8)
N1 V1 P2 111.18(8)
Cl1 V1 P2 35.88(17)
O1 V1 P1 113.97(8)
N2 V1 P1 86.95(8)
N1 V1 P1 134.66(8)
Cl1 V1 P1 29.20(16)
P2 V1 P1 52.78(4)
O1 V1 P3 147.49(8)
N2 V1 P3 102.75(8)
N1 V1 P3 83.89(8)
Cl1 V1 P3 27.29(17)
P2 V1 P3 52.05(4)
P1 V1 P3 52.06(4)
Cl1 P1 P3 22.1(3)
Cl1 P1 P2 39.8(3)
P3 P1 P2 59.89(5)
Cl1 P1 V1 68.6(3)
P3 P1 V1 65.13(4)
P2 P1 V1 63.55(4)
Cl1 P2 P3 29.5(3)
Cl1 P2 P1 31.7(3)
P3 P2 P1 59.96(5)
Cl1 P2 V1 66.7(3)
P3 P2 V1 65.19(4)
P1 P2 V1 63.67(4)
Cl1 P3 P2 39.1(3)
Cl1 P3 P1 23.3(3)
P2 P3 P1 60.16(5)
Cl1 P3 V1 66.8(3)
P2 P3 V1 62.75(4)
P1 P3 V1 62.81(4)
P3 Cl1 P1 134.5(6)
P3 Cl1 P2 111.4(5)
P1 Cl1 P2 108.4(5)
P3 Cl1 V1 85.9(4)
P1 Cl1 V1 82.2(3)
P2 Cl1 V1 77.4(3)
C30 O1 V1 159.80(19)
C1 N1 C4 119.4(3)
C1 N1 V1 116.0(2)
C4 N1 V1 124.2(2)
C3 N2 C18 118.0(2)
C3 N2 V1 115.0(2)
C18 N2 V1 126.1(2)
N1 C1 C2 122.8(3)
N1 C1 C16 121.8(3)
C2 C1 C16 115.4(3)
C3 C2 C1 129.5(3)
N2 C3 C2 123.1(3)
N2 C3 C17 120.4(3)
C2 C3 C17 116.5(3)
C9 C4 C5 121.1(3)
C9 C4 N1 119.8(3)
C5 C4 N1 119.1(3)
C6 C5 C4 117.7(3)
C6 C5 C10 119.4(3)
C4 C5 C10 122.7(3)
C7 C6 C5 121.4(3)
C6 C7 C8 120.4(3)
C7 C8 C9 121.3(3)
C8 C9 C4 118.1(3)
C8 C9 C13 118.2(3)
C4 C9 C13 123.7(3)
C5 C10 C12 110.4(3)
C5 C10 C11 113.6(3)
C12 C10 C11 109.1(3)
C14 C13 C9 112.2(3)
C14 C13 C15 108.9(3)
C9 C13 C15 110.4(3)
C19 C18 C23 121.4(3)
C19 C18 N2 120.2(3)
C23 C18 N2 118.3(3)
C20 C19 C18 118.0(3)
C20 C19 C24 119.5(3)
C18 C19 C24 122.5(3)
C21 C20 C19 120.9(3)
C20 C21 C22 120.4(3)
C21 C22 C23 121.3(3)
C22 C23 C18 117.9(3)
C22 C23 C27 121.1(3)
C18 C23 C27 121.0(3)
C25 C24 C19 111.6(3)
C25 C24 C26 109.2(3)
C19 C24 C26 112.2(3)
C28 C27 C23 112.7(3)
C28 C27 C29 110.8(3)
C23 C27 C29 110.8(3)
O1 C30 C35 121.4(3)
O1 C30 C31 117.7(3)
C35 C30 C31 120.9(3)
C32 C31 C30 118.5(3)
C32 C31 C36 120.9(3)
C30 C31 C36 120.6(3)
C33 C32 C31 121.1(3)
C34 C33 C32 119.7(3)
C33 C34 C35 122.1(3)
C34 C35 C30 117.7(3)
C34 C35 C39 118.6(3)
C30 C35 C39 123.7(3)
C31 C36 C37 114.6(3)
C31 C36 C38 109.7(3)
C37 C36 C38 108.8(3)
C35 C39 C40 111.3(3)
C35 C39 C41 112.0(3)
C40 C39 C41 108.8(3)
C44 C43 C42 113.4(4)
C45 C44 C43 115.9(4)
C44 C45 C46 113.3(4)

loop_
_geom_bond_atom_site_label_1
_geom_bond_atom_site_label_2
_geom_bond_distance
V1 O1 1.819(2)
V1 N2 1.987(3)
V1 N1 2.017(3)
V1 Cl1 2.278(6)
V1 P2 2.4210(11)
V1 P1 2.4236(11)
V1 P3 2.4719(12)
P1 Cl1 1.194(6)
P1 P3 2.1489(15)
P1 P2 2.1533(14)
P2 Cl1 1.454(7)
P2 P3 2.1474(15)
P3 Cl1 1.136(7)
O1 C30 1.372(4)
N1 C1 1.319(4)
N1 C4 1.456(4)
N2 C3 1.346(4)
N2 C18 1.450(4)
C1 C2 1.414(4)
C1 C16 1.513(4)
C2 C3 1.404(4)
C3 C17 1.509(4)
C4 C9 1.416(4)
C4 C5 1.420(4)
C5 C6 1.405(4)
C5 C10 1.516(5)
C6 C7 1.378(5)
C7 C8 1.379(5)
C8 C9 1.401(4)
C9 C13 1.523(5)
C10 C12 1.523(6)
C10 C11 1.527(5)
C13 C14 1.521(5)
C13 C15 1.547(5)
C18 C19 1.414(4)
C18 C23 1.416(4)
C19 C20 1.400(4)
C19 C24 1.530(4)
C20 C21 1.381(5)
C21 C22 1.389(5)
C22 C23 1.390(4)
C23 C27 1.532(4)
C24 C25 1.516(5)
C24 C26 1.544(4)
C27 C28 1.531(5)
C27 C29 1.538(5)
C30 C35 1.410(5)
C30 C31 1.417(5)
C31 C32 1.394(5)
C31 C36 1.522(5)
C32 C33 1.393(5)
C33 C34 1.370(5)
C34 C35 1.404(5)
C35 C39 1.522(5)
C36 C37 1.532(5)
C36 C38 1.538(4)
C39 C40 1.535(5)
C39 C41 1.543(5)
C42 C43 1.529(7)
C43 C44 1.515(6)
C44 C45 1.502(7)
C45 C46 1.524(7)
